data_4035653
loop_
_publ_author_name
'Soeta, Takahiro'
'Ohashi, Nobuhiko'
'Kobayashi, Toshiharu'
'Sakata, Yoko'
'Suga, Takuya'
'Ukaji, Yutaka'

_publ_section_title
;
 Synthesis of Sterically Fixed Phytochrome Chromophore Derivatives Bearing
 a 15 E- Fixed or 15 E- Anti- Fixed CD-Ring Component.
;
_journal_issue 18
_journal_name_full 'The Journal of organic chemistry'
_journal_page_first 10743
_journal_page_last 10748
_journal_paper_doi 10.1021/acs.joc.8b01252
_journal_volume 83
_journal_year 2018
_chemical_formula_moiety 'C28 H39 Cl N2 O5'
_chemical_formula_sum 'C28 H39 Cl N2 O5'
_chemical_formula_weight 519.06
_space_group_crystal_system triclinic
_space_group_IT_number 2
_space_group_name_Hall '-P 1'
_space_group_name_H-M_alt 'P -1'
_atom_sites_solution_hydrogens geom
_audit_creation_method SHELXL-2014
_cell_angle_alpha 98.0511(12)
_cell_angle_beta 102.9639(14)
_cell_angle_gamma 93.8281(14)
_cell_formula_units_Z 2
_cell_length_a 9.4899(5)
_cell_length_b 10.4443(5)
_cell_length_c 14.7373(7)
_cell_measurement_reflns_used 18030
_cell_measurement_temperature 90(2)
_cell_measurement_theta_max 72.452
_cell_measurement_theta_min 3.117
_cell_volume 1402.12(12)
_computing_cell_refinement 'SAINT V8.37A/APEX3 (Bruker AXS Inc., 2015)'
_computing_data_collection 'Bruker Instrument Service V4.2.9 '
_computing_data_reduction 'SAINT V8.37A/APEX3 (Bruker AXS Inc., 2015)'
_computing_molecular_graphics ORTEP-3
_computing_publication_material ORTEP-3
_computing_structure_refinement 'SHELXL-2014 (Sheldrick, 2014)'
_computing_structure_solution SIR97
_diffrn_ambient_temperature 90(2)
_diffrn_detector_area_resol_mean 10.4167
_diffrn_measured_fraction_theta_full 0.980
_diffrn_measured_fraction_theta_max 0.976
_diffrn_measurement_device_type 'Bruker D8 goniometer'
_diffrn_measurement_method 'phi and omega scans'
_diffrn_radiation_type CuK\a
_diffrn_radiation_wavelength 1.54178
_diffrn_reflns_av_R_equivalents 0.0330
_diffrn_reflns_av_unetI/netI 0.0345
_diffrn_reflns_Laue_measured_fraction_full 0.980
_diffrn_reflns_Laue_measured_fraction_max 0.976
_diffrn_reflns_limit_h_max 10
_diffrn_reflns_limit_h_min -11
_diffrn_reflns_limit_k_max 12
_diffrn_reflns_limit_k_min -12
_diffrn_reflns_limit_l_max 18
_diffrn_reflns_limit_l_min -18
_diffrn_reflns_number 18030
_diffrn_reflns_point_group_measured_fraction_full 0.980
_diffrn_reflns_point_group_measured_fraction_max 0.976
_diffrn_reflns_theta_full 67.679
_diffrn_reflns_theta_max 72.452
_diffrn_reflns_theta_min 3.117
_diffrn_source 'fine-focus rotating anode'
_exptl_absorpt_coefficient_mu 1.519
_exptl_absorpt_correction_type multi-scan
_exptl_absorpt_process_details 'SADABS-2014/5 (Sheldrick, 1996 / Bruker AXS)'
_exptl_crystal_colour colorless
_exptl_crystal_density_diffrn 1.229
_exptl_crystal_description prismatic
_exptl_crystal_F_000 556
_exptl_crystal_size_max 0.150
_exptl_crystal_size_mid 0.150
_exptl_crystal_size_min 0.050
_exptl_transmission_factor_max 0.7536
_exptl_transmission_factor_min 0.6635
_refine_diff_density_max 0.455
_refine_diff_density_min -0.405
_refine_diff_density_rms 0.052
_refine_ls_extinction_method none
_refine_ls_goodness_of_fit_ref 1.082
_refine_ls_hydrogen_treatment constr
_refine_ls_matrix_type full
_refine_ls_number_parameters 536
_refine_ls_number_reflns 5417
_refine_ls_number_restraints 254
_refine_ls_restrained_S_all 1.069
_refine_ls_R_factor_all 0.0509
_refine_ls_R_factor_gt 0.0496
_refine_ls_shift/su_max 0.001
_refine_ls_shift/su_mean 0.000
_refine_ls_structure_factor_coef Fsqd
_refine_ls_weighting_details 'w=1/[\s^2^(Fo^2^)+(0.0781P)^2^+0.6432P] where P=(Fo^2^+2Fc^2^)/3'
_refine_ls_weighting_scheme calc
_refine_ls_wR_factor_gt 0.1374
_refine_ls_wR_factor_ref 0.1387
_reflns_Friedel_coverage 0.000
_reflns_number_gt 5153
_reflns_number_total 5417
_reflns_threshold_expression 'I > 2\s(I)'
_cod_data_source_file jo8b01252_si_003.cif
_cod_data_source_block soeta006_NO5-99
_cod_database_code 4035653
_shelx_space_group_comment
;
The symmetry employed for this shelxl refinement is uniquely defined
by the following loop, which should always be used as a source of
symmetry information in preference to the above space-group names.
They are only intended as comments.
;
_shelx_estimated_absorpt_t_min 0.804
_shelx_estimated_absorpt_t_max 0.928
_shelxl_version_number 2014-3

loop_
_space_group_symop_operation_xyz
'x, y, z'
'-x, -y, -z'

loop_
_atom_site_label
_atom_site_type_symbol
_atom_site_fract_x
_atom_site_fract_y
_atom_site_fract_z
_atom_site_U_iso_or_equiv
_atom_site_adp_type
_atom_site_occupancy
_atom_site_site_symmetry_order
_atom_site_calc_flag
_atom_site_refinement_flags_posn
_atom_site_refinement_flags_adp
_atom_site_refinement_flags_occupancy
_atom_site_disorder_assembly
_atom_site_disorder_group
C1 C 0.13174(17) 0.19689(14) 0.46160(10) 0.0232(3) Uani 1 1 d . U . . .
O1 O 0.04927(13) 0.10233(11) 0.41818(8) 0.0299(3) Uani 1 1 d . . . . .
O2 O 0.20076(12) 0.28161(10) 0.42226(7) 0.0241(3) Uani 1 1 d . . . . .
C2 C 0.18584(17) 0.26842(15) 0.31902(10) 0.0233(3) Uani 1 1 d . . . . .
C3 C 0.2272(2) 0.13691(17) 0.28066(13) 0.0336(4) Uani 1 1 d . . . . .
H1 H 0.2167 0.1301 0.2124 0.050 Uiso 1 1 calc R U . . .
H2 H 0.3284 0.1284 0.3112 0.050 Uiso 1 1 calc R U . . .
H3 H 0.1634 0.0676 0.2936 0.050 Uiso 1 1 calc R U . . .
C4 C 0.29632(19) 0.37674(16) 0.31236(12) 0.0306(4) Uani 1 1 d . . . . .
H4 H 0.2966 0.3779 0.2460 0.046 Uiso 1 1 calc R U . . .
H5 H 0.2705 0.4604 0.3398 0.046 Uiso 1 1 calc R U . . .
H6 H 0.3932 0.3618 0.3470 0.046 Uiso 1 1 calc R U . . .
C5 C 0.03281(19) 0.29234(18) 0.27229(12) 0.0323(4) Uani 1 1 d . . . . .
H7 H 0.0221 0.2838 0.2039 0.048 Uiso 1 1 calc R U . . .
H8 H -0.0369 0.2285 0.2859 0.048 Uiso 1 1 calc R U . . .
H9 H 0.0142 0.3802 0.2968 0.048 Uiso 1 1 calc R U . . .
C6 C 0.31664(17) 0.45942(15) 0.60407(11) 0.0257(3) Uani 1 1 d . U . . .
H10 H 0.3735 0.4361 0.5565 0.031 Uiso 0.9097(17) 1 calc R U P A 1
H11 H 0.3850 0.5060 0.6620 0.031 Uiso 0.9097(17) 1 calc R U P A 1
H12 H 0.3669 0.4233 0.5556 0.031 Uiso 0.0903(17) 1 calc R U P A 2
H13 H 0.3892 0.5022 0.6614 0.031 Uiso 0.0903(17) 1 calc R U P A 2
C7 C 0.20526(18) 0.55123(16) 0.56660(12) 0.0298(4) Uani 1 1 d . . . . .
H14 H 0.1508 0.5128 0.5019 0.036 Uiso 1 1 calc R U . . .
H15 H 0.1348 0.5598 0.6069 0.036 Uiso 1 1 calc R U . . .
C8 C 0.27588(18) 0.68443(16) 0.56488(13) 0.0305(4) Uani 1 1 d . . . . .
O3 O 0.36307(17) 0.74844(13) 0.63051(11) 0.0494(4) Uani 1 1 d . . . . .
O4 O 0.22890(14) 0.72455(12) 0.48212(9) 0.0366(3) Uani 1 1 d . . . . .
C9 C 0.2947(2) 0.85052(18) 0.47183(16) 0.0419(4) Uani 1 1 d D U . . .
H58 H 0.3161 0.9097 0.5330 0.050 Uiso 0.943(6) 1 calc R U P B 1
H59 H 0.2261 0.8899 0.4252 0.050 Uiso 0.943(6) 1 calc R U P B 1
H60 H 0.3202 0.9048 0.5350 0.050 Uiso 0.057(6) 1 calc R U P B 2
H61 H 0.2185 0.8920 0.4318 0.050 Uiso 0.057(6) 1 calc R U P B 2
C10 C 0.4325(3) 0.8335(3) 0.4398(3) 0.0421(7) Uani 0.943(6) 1 d D . P B 1
H62 H 0.5115 0.8053 0.4816 0.051 Uiso 0.943(6) 1 calc R U P B 1
C11 C 0.4504(3) 0.8556(2) 0.35616(17) 0.0460(6) Uani 0.943(6) 1 d D . P B 1
H63 H 0.3733 0.8839 0.3128 0.055 Uiso 0.943(6) 1 calc R U P B 1
H64 H 0.5404 0.8431 0.3398 0.055 Uiso 0.943(6) 1 calc R U P B 1
C12 C 0.427(6) 0.859(3) 0.432(5) 0.043(7) Uani 0.057(6) 1 d D U P B 2
H65 H 0.4707 0.9411 0.4266 0.052 Uiso 0.057(6) 1 calc R U P B 2
C13 C 0.483(4) 0.751(4) 0.403(3) 0.065(11) Uani 0.057(6) 1 d D U P B 2
H66 H 0.4401 0.6686 0.4085 0.078 Uiso 0.057(6) 1 calc R U P B 2
H67 H 0.5670 0.7569 0.3782 0.078 Uiso 0.057(6) 1 calc R U P B 2
N1 N 0.12315(19) 0.14363(16) 0.61603(11) 0.0198(4) Uani 0.9097(17) 1 d D . P A 1
H16 H 0.0720 0.0681 0.5927 0.024 Uiso 0.9097(17) 1 calc R U P A 1
C14 C 0.1707(3) 0.2294(2) 0.56389(16) 0.0205(6) Uani 0.9097(17) 1 d D . P A 1
C15 C 0.2486(2) 0.3366(2) 0.62599(16) 0.0212(5) Uani 0.9097(17) 1 d D . P A 1
C16 C 0.2463(2) 0.31372(19) 0.71813(14) 0.0221(4) Uani 0.9097(17) 1 d D . P A 1
C17 C 0.1674(2) 0.19379(17) 0.70954(12) 0.0209(4) Uani 0.9097(17) 1 d D . P A 1
C18 C 0.3166(3) 0.4014(2) 0.80870(16) 0.0301(5) Uani 0.9097(17) 1 d D . P A 1
H17 H 0.4203 0.4205 0.8120 0.045 Uiso 0.9097(17) 1 calc R U P A 1
H18 H 0.3050 0.3584 0.8620 0.045 Uiso 0.9097(17) 1 calc R U P A 1
H19 H 0.2705 0.4826 0.8114 0.045 Uiso 0.9097(17) 1 calc R U P A 1
C19 C 0.13597(17) 0.11953(15) 0.78234(11) 0.0201(3) Uani 0.9097(17) 1 d D . P A 1
C20 C 0.04011(18) 0.15544(16) 0.83375(11) 0.0214(3) Uani 0.9097(17) 1 d D . P A 1
N2 N 0.01289(16) 0.09275(14) 0.90734(10) 0.0232(3) Uani 0.9097(17) 1 d D . P A 1
H20 H 0.0616 0.0303 0.9292 0.028 Uiso 0.9097(17) 1 calc R U P A 1
C21 C -0.0983(2) 0.14121(18) 0.94027(13) 0.0273(4) Uani 0.9097(17) 1 d D . P A 1
C22 C -0.1484(2) 0.24376(18) 0.88466(13) 0.0288(4) Uani 0.9097(17) 1 d D . P A 1
C23 C -0.0636(2) 0.2546(2) 0.82325(14) 0.0261(4) Uani 0.9097(17) 1 d D . P A 1
O5 O -0.1471(5) 0.1055(4) 1.0047(3) 0.0407(8) Uani 0.9097(17) 1 d D . P A 1
C24 C -0.2720(3) 0.3183(2) 0.90130(17) 0.0394(5) Uani 0.9097(17) 1 d D . P A 1
H21 H -0.3451 0.2598 0.9183 0.047 Uiso 0.9097(17) 1 calc R U P A 1
H22 H -0.3192 0.3485 0.8422 0.047 Uiso 0.9097(17) 1 calc R U P A 1
C25 C -0.2243(5) 0.4337(4) 0.9783(3) 0.0748(12) Uani 0.9097(17) 1 d D . P A 1
H23 H -0.3088 0.4791 0.9865 0.112 Uiso 0.9097(17) 1 calc R U P A 1
H24 H -0.1794 0.4043 1.0374 0.112 Uiso 0.9097(17) 1 calc R U P A 1
H25 H -0.1536 0.4930 0.9613 0.112 Uiso 0.9097(17) 1 calc R U P A 1
C26 C -0.0763(2) 0.34893(19) 0.75534(14) 0.0333(4) Uani 0.9097(17) 1 d D . P A 1
H26 H -0.0696 0.3044 0.6936 0.050 Uiso 0.9097(17) 1 calc R U P A 1
H27 H 0.0025 0.4195 0.7784 0.050 Uiso 0.9097(17) 1 calc R U P A 1
H28 H -0.1702 0.3849 0.7495 0.050 Uiso 0.9097(17) 1 calc R U P A 1
C27 C 0.2230(2) 0.00512(18) 0.79708(13) 0.0209(4) Uani 0.9097(17) 1 d D . P A 1
H29 H 0.2271 -0.0430 0.7350 0.025 Uiso 0.9097(17) 1 calc R U P A 1
H30 H 0.1738 -0.0546 0.8295 0.025 Uiso 0.9097(17) 1 calc R U P A 1
C28 C 0.37825(19) 0.04827(17) 0.85593(12) 0.0262(4) Uani 0.9097(17) 1 d D . P A 1
H31 H 0.4191 0.1220 0.8312 0.031 Uiso 0.9097(17) 1 calc R U P A 1
H32 H 0.3743 0.0797 0.9218 0.031 Uiso 0.9097(17) 1 calc R U P A 1
C29 C 0.48023(19) -0.05932(18) 0.85584(13) 0.0283(4) Uani 0.9097(17) 1 d D . P A 1
H33 H 0.4936 -0.0840 0.7912 0.034 Uiso 0.9097(17) 1 calc R U P A 1
H34 H 0.5764 -0.0256 0.8975 0.034 Uiso 0.9097(17) 1 calc R U P A 1
C30 C 0.4228(2) -0.1782(2) 0.88877(15) 0.0307(4) Uani 0.9097(17) 1 d D . P A 1
H35 H 0.3385 -0.2235 0.8398 0.037 Uiso 0.9097(17) 1 calc R U P A 1
H36 H 0.3890 -0.1513 0.9468 0.037 Uiso 0.9097(17) 1 calc R U P A 1
Cl1 Cl 0.56078(5) -0.28831(4) 0.91249(3) 0.03601(17) Uani 0.9097(17) 1 d D . P A 1
N3 N 0.073(2) 0.1724(17) 0.6160(11) 0.025(3) Uani 0.0903(17) 1 d D U P A 2
H37 H 0.0150 0.1006 0.5926 0.030 Uiso 0.0903(17) 1 calc R U P A 2
C31 C 0.136(3) 0.249(2) 0.5636(14) 0.019(4) Uani 0.0903(17) 1 d D U P A 2
C32 C 0.212(3) 0.357(2) 0.6256(14) 0.020(4) Uani 0.0903(17) 1 d D U P A 2
C33 C 0.199(2) 0.3411(17) 0.7169(12) 0.025(3) Uani 0.0903(17) 1 d D U P A 2
C34 C 0.115(3) 0.2241(19) 0.7087(11) 0.035(3) Uani 0.0903(17) 1 d D U P A 2
C35 C 0.262(3) 0.432(2) 0.8078(14) 0.036(5) Uani 0.0903(17) 1 d D U P A 2
H38 H 0.3159 0.5079 0.7950 0.054 Uiso 0.0903(17) 1 calc R U P A 2
H39 H 0.1828 0.4603 0.8364 0.054 Uiso 0.0903(17) 1 calc R U P A 2
H40 H 0.3270 0.3869 0.8511 0.054 Uiso 0.0903(17) 1 calc R U P A 2
C36 C 0.0508(18) 0.1699(18) 0.7808(12) 0.037(2) Uani 0.0903(17) 1 d D U P A 2
C37 C 0.1254(19) 0.093(2) 0.8348(14) 0.042(3) Uani 0.0903(17) 1 d D U P A 2
N4 N 0.0742(19) 0.0456(18) 0.9081(12) 0.041(3) Uani 0.0903(17) 1 d D U P A 2
H41 H -0.0049 0.0641 0.9268 0.049 Uiso 0.0903(17) 1 calc R U P A 2
C38 C 0.1729(19) -0.0349(19) 0.9440(13) 0.038(3) Uani 0.0903(17) 1 d D U P A 2
C39 C 0.2883(19) -0.0400(19) 0.8919(13) 0.042(3) Uani 0.0903(17) 1 d D U P A 2
C40 C 0.266(2) 0.042(2) 0.8285(14) 0.036(3) Uani 0.0903(17) 1 d D U P A 2
O6 O 0.159(4) -0.103(3) 1.005(2) 0.023(3) Uani 0.0903(17) 1 d D U P A 2
C41 C 0.414(2) -0.121(2) 0.910(2) 0.052(4) Uani 0.0903(17) 1 d D U P A 2
H42 H 0.4328 -0.1372 0.9762 0.062 Uiso 0.0903(17) 1 calc R U P A 2
H43 H 0.5024 -0.0719 0.9022 0.062 Uiso 0.0903(17) 1 calc R U P A 2
C42 C 0.387(4) -0.249(3) 0.845(2) 0.069(7) Uani 0.0903(17) 1 d D U P A 2
H44 H 0.4710 -0.2986 0.8591 0.104 Uiso 0.0903(17) 1 calc R U P A 2
H45 H 0.3005 -0.2992 0.8533 0.104 Uiso 0.0903(17) 1 calc R U P A 2
H46 H 0.3701 -0.2339 0.7793 0.104 Uiso 0.0903(17) 1 calc R U P A 2
C43 C 0.347(3) 0.060(3) 0.7547(17) 0.055(5) Uani 0.0903(17) 1 d D U P A 2
H47 H 0.3064 0.1267 0.7190 0.082 Uiso 0.0903(17) 1 calc R U P A 2
H48 H 0.4500 0.0874 0.7849 0.082 Uiso 0.0903(17) 1 calc R U P A 2
H49 H 0.3392 -0.0222 0.7118 0.082 Uiso 0.0903(17) 1 calc R U P A 2
C44 C -0.088(2) 0.214(2) 0.8000(19) 0.043(4) Uani 0.0903(17) 1 d D U P A 2
H50 H -0.1407 0.1386 0.8170 0.052 Uiso 0.0903(17) 1 calc R U P A 2
H51 H -0.1480 0.2316 0.7397 0.052 Uiso 0.0903(17) 1 calc R U P A 2
C45 C -0.087(3) 0.329(3) 0.8737(18) 0.056(5) Uani 0.0903(17) 1 d D U P A 2
H52 H -0.0422 0.4069 0.8560 0.068 Uiso 0.0903(17) 1 calc R U P A 2
H53 H -0.0268 0.3144 0.9348 0.068 Uiso 0.0903(17) 1 calc R U P A 2
C46 C -0.241(3) 0.354(3) 0.886(3) 0.072(6) Uani 0.0903(17) 1 d D U P A 2
H54 H -0.2945 0.3852 0.8287 0.086 Uiso 0.0903(17) 1 calc R U P A 2
H55 H -0.2932 0.2701 0.8896 0.086 Uiso 0.0903(17) 1 calc R U P A 2
C47 C -0.245(6) 0.450(3) 0.971(4) 0.079(6) Uani 0.0903(17) 1 d D U P A 2
H56 H -0.1957 0.4179 1.0286 0.095 Uiso 0.0903(17) 1 calc R U P A 2
H57 H -0.3471 0.4594 0.9733 0.095 Uiso 0.0903(17) 1 calc R U P A 2
Cl2 Cl -0.1538(16) 0.6074(12) 0.9644(8) 0.115(4) Uani 0.0903(17) 1 d D U P A 2

loop_
_atom_site_aniso_label
_atom_site_aniso_U_11
_atom_site_aniso_U_22
_atom_site_aniso_U_33
_atom_site_aniso_U_23
_atom_site_aniso_U_13
_atom_site_aniso_U_12
C1 0.0300(8) 0.0211(7) 0.0202(7) 0.0064(5) 0.0095(6) -0.0028(6)
O1 0.0413(7) 0.0264(6) 0.0209(5) 0.0045(4) 0.0090(5) -0.0106(5)
O2 0.0340(6) 0.0223(5) 0.0181(5) 0.0064(4) 0.0110(4) -0.0046(4)
C2 0.0319(8) 0.0247(7) 0.0182(7) 0.0082(5) 0.0132(6) 0.0031(6)
C3 0.0466(10) 0.0284(8) 0.0322(9) 0.0057(7) 0.0209(8) 0.0075(7)
C4 0.0366(9) 0.0301(8) 0.0322(8) 0.0135(7) 0.0181(7) 0.0014(7)
C5 0.0338(9) 0.0374(9) 0.0286(8) 0.0126(7) 0.0092(7) 0.0038(7)
C6 0.0293(8) 0.0230(7) 0.0247(7) 0.0056(6) 0.0074(6) -0.0057(6)
C7 0.0296(8) 0.0269(8) 0.0349(9) 0.0055(7) 0.0122(7) 0.0003(6)
C8 0.0301(8) 0.0255(8) 0.0364(9) 0.0059(7) 0.0079(7) 0.0046(6)
O3 0.0587(9) 0.0288(7) 0.0505(8) 0.0068(6) -0.0059(7) -0.0046(6)
O4 0.0397(7) 0.0311(6) 0.0409(7) 0.0113(5) 0.0106(5) 0.0022(5)
C9 0.0476(11) 0.0284(9) 0.0539(12) 0.0146(8) 0.0152(9) 0.0066(8)
C10 0.0454(12) 0.0330(12) 0.0516(15) 0.0161(12) 0.0137(11) 0.0030(10)
C11 0.0522(13) 0.0406(12) 0.0546(14) 0.0168(10) 0.0231(10) 0.0160(9)
C12 0.046(8) 0.042(11) 0.042(11) 0.005(8) 0.010(8) 0.006(7)
C13 0.065(15) 0.055(15) 0.079(18) 0.003(12) 0.026(12) 0.020(12)
N1 0.0250(9) 0.0187(7) 0.0177(7) 0.0045(5) 0.0092(6) -0.0010(6)
C14 0.0242(13) 0.0205(9) 0.0199(8) 0.0076(7) 0.0095(7) 0.0001(8)
C15 0.0230(12) 0.0210(9) 0.0217(8) 0.0057(7) 0.0085(7) 0.0014(8)
C16 0.0259(10) 0.0216(9) 0.0203(8) 0.0046(7) 0.0079(7) 0.0030(7)
C17 0.0239(9) 0.0226(8) 0.0190(8) 0.0051(6) 0.0094(6) 0.0041(7)
C18 0.0420(13) 0.0245(10) 0.0217(9) 0.0018(7) 0.0057(9) -0.0011(9)
C19 0.0242(8) 0.0204(7) 0.0177(7) 0.0059(6) 0.0074(6) 0.0025(6)
C20 0.0277(8) 0.0224(8) 0.0178(8) 0.0095(6) 0.0085(6) 0.0056(6)
N2 0.0293(8) 0.0266(7) 0.0222(7) 0.0150(6) 0.0138(6) 0.0134(6)
C21 0.0326(9) 0.0314(9) 0.0262(8) 0.0144(7) 0.0151(7) 0.0135(7)
C22 0.0343(9) 0.0297(9) 0.0304(9) 0.0149(7) 0.0144(7) 0.0145(7)
C23 0.0339(10) 0.0247(10) 0.0253(10) 0.0118(8) 0.0116(8) 0.0109(8)
O5 0.0483(16) 0.0520(12) 0.0431(14) 0.0327(12) 0.0326(13) 0.0295(10)
C24 0.0427(12) 0.0466(12) 0.0428(12) 0.0240(10) 0.0222(10) 0.0260(10)
C25 0.083(3) 0.082(2) 0.0614(19) -0.0062(16) 0.0169(17) 0.0538(19)
C26 0.0406(10) 0.0346(10) 0.0349(10) 0.0220(8) 0.0165(8) 0.0166(8)
C27 0.0266(9) 0.0201(8) 0.0190(8) 0.0047(7) 0.0102(7) 0.0034(7)
C28 0.0284(9) 0.0242(8) 0.0262(8) 0.0039(6) 0.0069(7) 0.0031(7)
C29 0.0274(9) 0.0313(9) 0.0284(9) 0.0043(7) 0.0103(7) 0.0065(7)
C30 0.0308(9) 0.0300(10) 0.0338(10) 0.0069(8) 0.0098(8) 0.0098(8)
Cl1 0.0425(3) 0.0319(3) 0.0356(3) 0.00421(18) 0.0107(2) 0.01595(19)
N3 0.028(7) 0.027(6) 0.022(3) 0.005(4) 0.010(5) -0.008(5)
C31 0.015(8) 0.022(6) 0.021(3) 0.005(3) 0.008(5) -0.001(5)
C32 0.020(8) 0.018(6) 0.022(3) 0.006(3) 0.005(5) 0.001(5)
C33 0.029(8) 0.023(6) 0.022(3) 0.003(4) 0.010(5) -0.001(5)
C34 0.046(7) 0.036(6) 0.021(3) 0.005(3) 0.008(4) -0.016(5)
C35 0.050(12) 0.032(9) 0.020(4) 0.007(6) -0.001(9) -0.009(8)
C36 0.043(5) 0.044(6) 0.024(4) 0.012(4) 0.010(4) -0.010(4)
C37 0.049(6) 0.044(7) 0.036(6) 0.017(5) 0.015(5) -0.004(5)
N4 0.047(6) 0.044(7) 0.038(6) 0.022(5) 0.014(4) 0.002(5)
C38 0.043(6) 0.040(7) 0.032(6) 0.012(4) 0.010(4) 0.000(5)
C39 0.044(6) 0.045(6) 0.038(6) 0.011(5) 0.014(4) -0.002(5)
C40 0.040(6) 0.037(7) 0.028(7) 0.002(5) 0.006(5) -0.015(5)
O6 0.021(4) 0.022(4) 0.023(3) 0.000(2) 0.001(2) 0.001(2)
C41 0.045(7) 0.055(7) 0.055(8) 0.008(5) 0.011(5) 0.004(6)
C42 0.073(14) 0.062(10) 0.065(13) -0.001(9) 0.005(11) 0.019(9)
C43 0.065(10) 0.062(12) 0.046(9) 0.015(8) 0.028(8) -0.001(9)
C44 0.049(5) 0.046(6) 0.039(6) 0.016(4) 0.016(4) -0.003(4)
C45 0.056(7) 0.056(8) 0.054(8) 0.004(5) 0.010(6) 0.005(6)
C46 0.069(7) 0.078(6) 0.075(9) 0.007(6) 0.030(7) 0.015(6)
C47 0.074(9) 0.089(8) 0.076(9) 0.001(6) 0.024(8) 0.018(6)
Cl2 0.145(9) 0.102(6) 0.086(6) -0.020(5) 0.034(6) -0.024(6)

loop_
_atom_type_symbol
_atom_type_description
_atom_type_scat_dispersion_real
_atom_type_scat_dispersion_imag
_atom_type_scat_source
C C 0.0181 0.0091 'International Tables Vol C Tables 4.2.6.8 and 6.1.1.4'
H H 0.0000 0.0000 'International Tables Vol C Tables 4.2.6.8 and 6.1.1.4'
N N 0.0311 0.0180 'International Tables Vol C Tables 4.2.6.8 and 6.1.1.4'
O O 0.0492 0.0322 'International Tables Vol C Tables 4.2.6.8 and 6.1.1.4'
Cl Cl 0.3639 0.7018 'International Tables Vol C Tables 4.2.6.8 and 6.1.1.4'

loop_
_geom_angle_atom_site_label_1
_geom_angle_atom_site_label_2
_geom_angle_atom_site_label_3
_geom_angle
O1 C1 O2 124.94(14)
O1 C1 C14 123.88(15)
O2 C1 C14 111.16(14)
O1 C1 C31 121.8(8)
O2 C1 C31 111.6(8)
C1 O2 C2 122.53(11)
O2 C2 C5 109.00(12)
O2 C2 C4 101.78(12)
C5 C2 C4 111.35(13)
O2 C2 C3 110.70(12)
C5 C2 C3 113.00(14)
C4 C2 C3 110.45(13)
C2 C3 H1 109.5
C2 C3 H2 109.5
H1 C3 H2 109.5
C2 C3 H3 109.5
H1 C3 H3 109.5
H2 C3 H3 109.5
C2 C4 H4 109.5
C2 C4 H5 109.5
H4 C4 H5 109.5
C2 C4 H6 109.5
H4 C4 H6 109.5
H5 C4 H6 109.5
C2 C5 H7 109.5
C2 C5 H8 109.5
H7 C5 H8 109.5
C2 C5 H9 109.5
H7 C5 H9 109.5
H8 C5 H9 109.5
C15 C6 C7 113.44(15)
C32 C6 C7 98.3(10)
C15 C6 H10 108.9
C7 C6 H10 108.9
C15 C6 H11 108.9
C7 C6 H11 108.9
H10 C6 H11 107.7
C32 C6 H12 112.1
C7 C6 H12 112.1
C32 C6 H13 112.1
C7 C6 H13 112.1
H12 C6 H13 109.7
C8 C7 C6 112.36(13)
C8 C7 H14 109.1
C6 C7 H14 109.1
C8 C7 H15 109.1
C6 C7 H15 109.1
H14 C7 H15 107.9
O3 C8 O4 123.58(16)
O3 C8 C7 124.35(16)
O4 C8 C7 112.07(14)
C8 O4 C9 116.43(15)
O4 C9 C10 109.77(17)
O4 C9 C12 120.3(13)
O4 C9 H58 109.7
C10 C9 H58 109.7
O4 C9 H59 109.7
C10 C9 H59 109.7
H58 C9 H59 108.2
O4 C9 H60 107.3
C12 C9 H60 107.3
O4 C9 H61 107.3
C12 C9 H61 107.3
H60 C9 H61 106.9
C11 C10 C9 123.8(3)
C11 C10 H62 118.1
C9 C10 H62 118.1
C10 C11 H63 120.0
C10 C11 H64 120.0
H63 C11 H64 120.0
C13 C12 C9 120(2)
C13 C12 H65 119.8
C9 C12 H65 119.8
C12 C13 H66 120.0
C12 C13 H67 120.0
H66 C13 H67 120.0
C17 N1 C14 109.46(16)
C17 N1 H16 125.3
C14 N1 H16 125.3
N1 C14 C15 108.15(18)
N1 C14 C1 118.75(18)
C15 C14 C1 133.09(19)
C14 C15 C16 106.78(18)
C14 C15 C6 128.84(19)
C16 C15 C6 124.28(18)
C17 C16 C15 107.48(16)
C17 C16 C18 125.88(18)
C15 C16 C18 126.64(19)
N1 C17 C16 108.13(15)
N1 C17 C19 121.08(15)
C16 C17 C19 130.72(16)
C16 C18 H17 109.5
C16 C18 H18 109.5
H17 C18 H18 109.5
C16 C18 H19 109.5
H17 C18 H19 109.5
H18 C18 H19 109.5
C20 C19 C17 121.77(15)
C20 C19 C27 122.99(14)
C17 C19 C27 115.20(14)
C19 C20 N2 123.88(15)
C19 C20 C23 130.35(15)
N2 C20 C23 105.60(14)
C21 N2 C20 111.00(14)
C21 N2 H20 124.5
C20 N2 H20 124.5
O5 C21 N2 125.9(2)
O5 C21 C22 127.2(2)
N2 C21 C22 106.86(14)
C23 C22 C21 108.29(15)
C23 C22 C24 129.98(17)
C21 C22 C24 121.71(17)
C22 C23 C20 108.17(16)
C22 C23 C26 125.35(16)
C20 C23 C26 126.46(17)
C22 C24 C25 112.6(2)
C22 C24 H21 109.1
C25 C24 H21 109.1
C22 C24 H22 109.1
C25 C24 H22 109.1
H21 C24 H22 107.8
C24 C25 H23 109.5
C24 C25 H24 109.5
H23 C25 H24 109.5
C24 C25 H25 109.5
H23 C25 H25 109.5
H24 C25 H25 109.5
C23 C26 H26 109.5
C23 C26 H27 109.5
H26 C26 H27 109.5
C23 C26 H28 109.5
H26 C26 H28 109.5
H27 C26 H28 109.5
C19 C27 C28 111.74(15)
C19 C27 H29 109.3
C28 C27 H29 109.3
C19 C27 H30 109.3
C28 C27 H30 109.3
H29 C27 H30 107.9
C29 C28 C27 113.81(14)
C29 C28 H31 108.8
C27 C28 H31 108.8
C29 C28 H32 108.8
C27 C28 H32 108.8
H31 C28 H32 107.7
C30 C29 C28 112.31(15)
C30 C29 H33 109.1
C28 C29 H33 109.1
C30 C29 H34 109.1
C28 C29 H34 109.1
H33 C29 H34 107.9
C29 C30 Cl1 111.28(13)
C29 C30 H35 109.4
Cl1 C30 H35 109.4
C29 C30 H36 109.4
Cl1 C30 H36 109.4
H35 C30 H36 108.0
C34 N3 C31 109.9(14)
C34 N3 H37 125.1
C31 N3 H37 125.1
N3 C31 C32 107.0(15)
N3 C31 C1 119.3(16)
C32 C31 C1 132.8(16)
C31 C32 C33 107.6(15)
C31 C32 C6 126.6(15)
C33 C32 C6 124.8(15)
C34 C33 C32 107.3(13)
C34 C33 C35 125.0(16)
C32 C33 C35 127.7(16)
N3 C34 C33 108.1(12)
N3 C34 C36 121.5(14)
C33 C34 C36 129.2(15)
C33 C35 H38 109.5
C33 C35 H39 109.5
H38 C35 H39 109.5
C33 C35 H40 109.5
H38 C35 H40 109.5
H39 C35 H40 109.5
C37 C36 C34 119.5(16)
C37 C36 C44 119.9(16)
C34 C36 C44 120.2(17)
C36 C37 N4 122.1(14)
C36 C37 C40 128.0(14)
N4 C37 C40 109.9(12)
C38 N4 C37 105.9(13)
C38 N4 H41 127.0
C37 N4 H41 127.0
O6 C38 N4 125(2)
O6 C38 C39 125(2)
N4 C38 C39 109.6(12)
C40 C39 C38 109.2(12)
C40 C39 C41 125.9(16)
C38 C39 C41 124.8(15)
C39 C40 C37 105.1(12)
C39 C40 C43 128.0(16)
C37 C40 C43 126.0(16)
C39 C41 C42 112.4(19)
C39 C41 H42 109.1
C42 C41 H42 109.1
C39 C41 H43 109.1
C42 C41 H43 109.1
H42 C41 H43 107.9
C41 C42 H44 109.5
C41 C42 H45 109.5
H44 C42 H45 109.5
C41 C42 H46 109.5
H44 C42 H46 109.5
H45 C42 H46 109.5
C40 C43 H47 109.5
C40 C43 H48 109.5
H47 C43 H48 109.5
C40 C43 H49 109.5
H47 C43 H49 109.5
H48 C43 H49 109.5
C36 C44 C45 120.8(19)
C36 C44 H50 107.1
C45 C44 H50 107.1
C36 C44 H51 107.1
C45 C44 H51 107.1
H50 C44 H51 106.8
C44 C45 C46 112.7(18)
C44 C45 H52 109.1
C46 C45 H52 109.1
C44 C45 H53 109.1
C46 C45 H53 109.1
H52 C45 H53 107.8
C47 C46 C45 115(2)
C47 C46 H54 108.5
C45 C46 H54 108.5
C47 C46 H55 108.5
C45 C46 H55 108.5
H54 C46 H55 107.5
C46 C47 Cl2 110(2)
C46 C47 H56 109.7
Cl2 C47 H56 109.7
C46 C47 H57 109.7
Cl2 C47 H57 109.7
H56 C47 H57 108.2

loop_
_geom_bond_atom_site_label_1
_geom_bond_atom_site_label_2
_geom_bond_distance
C1 O1 1.2217(19)
C1 O2 1.3360(18)
C1 C14 1.454(3)
C1 C31 1.52(2)
O2 C2 1.4818(17)
C2 C5 1.514(2)
C2 C4 1.519(2)
C2 C3 1.521(2)
C3 H1 0.9800
C3 H2 0.9800
C3 H3 0.9800
C4 H4 0.9800
C4 H5 0.9800
C4 H6 0.9800
C5 H7 0.9800
C5 H8 0.9800
C5 H9 0.9800
C6 C15 1.505(3)
C6 C32 1.53(2)
C6 C7 1.537(2)
C6 H10 0.9900
C6 H11 0.9900
C6 H12 0.9900
C6 H13 0.9900
C7 C8 1.509(2)
C7 H14 0.9900
C7 H15 0.9900
C8 O3 1.205(2)
C8 O4 1.336(2)
O4 C9 1.460(2)
C9 C10 1.499(3)
C9 C12 1.51(2)
C9 H58 0.9900
C9 H59 0.9900
C9 H60 0.9900
C9 H61 0.9900
C10 C11 1.330(4)
C10 H62 0.9500
C11 H63 0.9500
C11 H64 0.9500
C12 C13 1.330(7)
C12 H65 0.9500
C13 H66 0.9500
C13 H67 0.9500
N1 C17 1.363(2)
N1 C14 1.375(2)
N1 H16 0.8800
C14 C15 1.392(3)
C15 C16 1.416(3)
C16 C17 1.390(2)
C16 C18 1.497(3)
C17 C19 1.479(2)
C18 H17 0.9800
C18 H18 0.9800
C18 H19 0.9800
C19 C20 1.348(2)
C19 C27 1.510(2)
C20 N2 1.405(2)
C20 C23 1.476(2)
N2 C21 1.355(2)
N2 H20 0.8800
C21 O5 1.237(4)
C21 C22 1.478(2)
C22 C23 1.350(3)
C22 C24 1.497(3)
C23 C26 1.492(2)
C24 C25 1.503(4)
C24 H21 0.9900
C24 H22 0.9900
C25 H23 0.9800
C25 H24 0.9800
C25 H25 0.9800
C26 H26 0.9800
C26 H27 0.9800
C26 H28 0.9800
C27 C28 1.534(3)
C27 H29 0.9900
C27 H30 0.9900
C28 C29 1.531(2)
C28 H31 0.9900
C28 H32 0.9900
C29 C30 1.507(3)
C29 H33 0.9900
C29 H34 0.9900
C30 Cl1 1.808(2)
C30 H35 0.9900
C30 H36 0.9900
N3 C34 1.356(16)
N3 C31 1.381(17)
N3 H37 0.8800
C31 C32 1.388(17)
C32 C33 1.409(17)
C33 C34 1.385(16)
C33 C35 1.504(16)
C34 C36 1.497(15)
C35 H38 0.9800
C35 H39 0.9800
C35 H40 0.9800
C36 C37 1.334(15)
C36 C44 1.498(17)
C37 N4 1.415(16)
C37 C40 1.486(16)
N4 C38 1.367(16)
N4 H41 0.8800
C38 O6 1.240(19)
C38 C39 1.472(16)
C39 C40 1.345(16)
C39 C41 1.506(17)
C40 C43 1.494(16)
C41 C42 1.508(19)
C41 H42 0.9900
C41 H43 0.9900
C42 H44 0.9800
C42 H45 0.9800
C42 H46 0.9800
C43 H47 0.9800
C43 H48 0.9800
C43 H49 0.9800
C44 C45 1.502(18)
C44 H50 0.9900
C44 H51 0.9900
C45 C46 1.544(19)
C45 H52 0.9900
C45 H53 0.9900
C46 C47 1.50(2)
C46 H54 0.9900
C46 H55 0.9900
C47 Cl2 1.83(2)
C47 H56 0.9900
C47 H57 0.9900

loop_
_geom_torsion_atom_site_label_1
_geom_torsion_atom_site_label_2
_geom_torsion_atom_site_label_3
_geom_torsion_atom_site_label_4
_geom_torsion
O1 C1 O2 C2 -0.9(2)
C14 C1 O2 C2 177.36(15)
C31 C1 O2 C2 -166.3(12)
C1 O2 C2 C5 68.47(18)
C1 O2 C2 C4 -173.82(14)
C1 O2 C2 C3 -56.41(19)
C15 C6 C7 C8 167.77(15)
C32 C6 C7 C8 163.1(8)
C6 C7 C8 O3 -49.6(2)
C6 C7 C8 O4 131.32(15)
O3 C8 O4 C9 3.1(3)
C7 C8 O4 C9 -177.77(14)
C8 O4 C9 C10 86.0(3)
C8 O4 C9 C12 92(4)
O4 C9 C10 C11 114.0(3)
C12 C9 C10 C11 -41(14)
O4 C9 C12 C13 1(8)
C10 C9 C12 C13 29(9)
C17 N1 C14 C15 0.5(2)
C17 N1 C14 C1 -178.20(18)
O1 C1 C14 N1 6.0(3)
O2 C1 C14 N1 -172.31(17)
C31 C1 C14 N1 93(3)
O1 C1 C14 C15 -172.3(2)
O2 C1 C14 C15 9.3(3)
C31 C1 C14 C15 -85(3)
N1 C14 C15 C16 -0.3(3)
C1 C14 C15 C16 178.2(2)
N1 C14 C15 C6 -176.8(2)
C1 C14 C15 C6 1.6(4)
C32 C6 C15 C14 91(3)
C7 C6 C15 C14 73.2(3)
C32 C6 C15 C16 -85(3)
C7 C6 C15 C16 -102.8(2)
C14 C15 C16 C17 0.0(2)
C6 C15 C16 C17 176.71(19)
C14 C15 C16 C18 179.5(2)
C6 C15 C16 C18 -3.7(4)
C14 N1 C17 C16 -0.6(2)
C14 N1 C17 C19 -177.69(17)
C15 C16 C17 N1 0.4(2)
C18 C16 C17 N1 -179.19(19)
C15 C16 C17 C19 177.12(19)
C18 C16 C17 C19 -2.4(3)
N1 C17 C19 C20 -110.2(2)
C16 C17 C19 C20 73.4(3)
N1 C17 C19 C27 72.2(2)
C16 C17 C19 C27 -104.2(2)
C17 C19 C20 N2 -176.10(16)
C27 C19 C20 N2 1.3(3)
C17 C19 C20 C23 9.4(3)
C27 C19 C20 C23 -173.14(19)
C19 C20 N2 C21 -174.02(17)
C23 C20 N2 C21 1.6(2)
C20 N2 C21 O5 180.0(3)
C20 N2 C21 C22 -0.1(2)
O5 C21 C22 C23 178.3(3)
N2 C21 C22 C23 -1.6(2)
O5 C21 C22 C24 -0.7(4)
N2 C21 C22 C24 179.42(19)
C21 C22 C23 C20 2.6(2)
C24 C22 C23 C20 -178.6(2)
C21 C22 C23 C26 -178.8(2)
C24 C22 C23 C26 0.1(4)
C19 C20 C23 C22 172.64(19)
N2 C20 C23 C22 -2.6(2)
C19 C20 C23 C26 -6.0(3)
N2 C20 C23 C26 178.7(2)
C23 C22 C24 C25 -92.9(3)
C21 C22 C24 C25 85.9(3)
C20 C19 C27 C28 -99.76(19)
C17 C19 C27 C28 77.84(18)
C19 C27 C28 C29 -167.96(14)
C27 C28 C29 C30 -56.1(2)
C28 C29 C30 Cl1 -167.50(13)
C34 N3 C31 C32 -4(3)
C34 N3 C31 C1 167(2)
O1 C1 C31 N3 16(3)
O2 C1 C31 N3 -178.2(18)
C14 C1 C31 N3 -87(4)
O1 C1 C31 C32 -176(2)
O2 C1 C31 C32 -10(3)
C14 C1 C31 C32 81(4)
N3 C31 C32 C33 2(3)
C1 C31 C32 C33 -167(2)
N3 C31 C32 C6 171(2)
C1 C31 C32 C6 1(5)
C15 C6 C32 C31 -76(3)
C7 C6 C32 C31 88(3)
C15 C6 C32 C33 90(4)
C7 C6 C32 C33 -106(2)
C31 C32 C33 C34 0(3)
C6 C32 C33 C34 -169(2)
C31 C32 C33 C35 -180(3)
C6 C32 C33 C35 11(4)
C31 N3 C34 C33 4(3)
C31 N3 C34 C36 173(2)
C32 C33 C34 N3 -3(3)
C35 C33 C34 N3 178(2)
C32 C33 C34 C36 -170(2)
C35 C33 C34 C36 10(4)
N3 C34 C36 C37 102(3)
C33 C34 C36 C37 -92(3)
N3 C34 C36 C44 -85(3)
C33 C34 C36 C44 81(3)
C34 C36 C37 N4 175.9(19)
C44 C36 C37 N4 3(3)
C34 C36 C37 C40 -6(3)
C44 C36 C37 C40 -179(2)
C36 C37 N4 C38 176(2)
C40 C37 N4 C38 -2(3)
C37 N4 C38 O6 -174(3)
C37 N4 C38 C39 -1(2)
O6 C38 C39 C40 177(3)
N4 C38 C39 C40 4(3)
O6 C38 C39 C41 -5(4)
N4 C38 C39 C41 -179(2)
C38 C39 C40 C37 -5(3)
C41 C39 C40 C37 178(2)
C38 C39 C40 C43 -174(2)
C41 C39 C40 C43 8(4)
C36 C37 C40 C39 -174(2)
N4 C37 C40 C39 4(3)
C36 C37 C40 C43 -5(4)
N4 C37 C40 C43 174(2)
C40 C39 C41 C42 -86(3)
C38 C39 C41 C42 96(3)
C37 C36 C44 C45 83(3)
C34 C36 C44 C45 -90(3)
C36 C44 C45 C46 -177(3)
C44 C45 C46 C47 168(3)
C45 C46 C47 Cl2 60(5)
